data_7029795
loop_
_publ_author_name
'Zhang, Lei'
'Kuang, Xiaofei'
'Wu, Xiaoyuan'
'Yang, Wenbin'
'Lu, Canzhong'

_publ_section_title
;
 Supramolecular interactions induced hinge-like motion of a metal-organic
 framework accompanied by anisotropic thermal expansion.
;
_journal_issue 19
_journal_name_full 'Dalton transactions (Cambridge, England : 2003)'
_journal_page_first 7146
_journal_page_last 7152
_journal_paper_doi 10.1039/c3dt53580k
_journal_volume 43
_journal_year 2014
_chemical_formula_sum 'C72 H51 Ag4 Mo8 N24 O27.5'
_chemical_formula_weight 2891.37
_chemical_name_systematic
; 
 ? 
;
_space_group_IT_number 15
_symmetry_cell_setting monoclinic
_symmetry_space_group_name_Hall '-C 2yc'
_symmetry_space_group_name_H-M 'C 1 2/c 1'
_atom_sites_solution_hydrogens geom
_atom_sites_solution_primary direct
_atom_sites_solution_secondary difmap
_audit_creation_method SHELXL-97
_cell_angle_alpha 90.00
_cell_angle_beta 115.366(5)
_cell_angle_gamma 90.00
_cell_formula_units_Z 4
_cell_length_a 21.9848(6)
_cell_length_b 16.5617(6)
_cell_length_c 25.6443(9)
_cell_measurement_reflns_used 16419
_cell_measurement_temperature 310.00(10)
_cell_measurement_theta_max 29.3900
_cell_measurement_theta_min 3.3190
_cell_volume 8437.0(6)
_computing_structure_refinement 'SHELXL-97 (Sheldrick, 1997)'
_computing_structure_solution 'SHELXS-97 (Sheldrick, 1990)'
_diffrn_ambient_temperature 310.00(10)
_diffrn_detector_area_resol_mean 10.3503
_diffrn_measured_fraction_theta_full 0.971
_diffrn_measured_fraction_theta_max 0.971
_diffrn_measurement_device_type 'SuperNova, Dual, Cu at zero, Atlas'
_diffrn_measurement_method '\w scans'
_diffrn_radiation_monochromator mirror
_diffrn_radiation_source 'SuperNova (Mo) X-ray Source'
_diffrn_radiation_type MoK\a
_diffrn_radiation_wavelength 0.71073
_diffrn_reflns_av_R_equivalents 0.0354
_diffrn_reflns_av_sigmaI/netI 0.0439
_diffrn_reflns_limit_h_max 21
_diffrn_reflns_limit_h_min -26
_diffrn_reflns_limit_k_max 18
_diffrn_reflns_limit_k_min -19
_diffrn_reflns_limit_l_max 24
_diffrn_reflns_limit_l_min -30
_diffrn_reflns_number 19614
_diffrn_reflns_theta_full 25.00
_diffrn_reflns_theta_max 25.00
_diffrn_reflns_theta_min 3.07
_exptl_absorpt_coefficient_mu 2.146
_exptl_absorpt_correction_T_max 1.00000
_exptl_absorpt_correction_T_min 0.77945
_exptl_absorpt_correction_type multi-scan
_exptl_crystal_colour kermesinus
_exptl_crystal_density_diffrn 2.276
_exptl_crystal_density_method 'not measured'
_exptl_crystal_description block-like
_exptl_crystal_F_000 5580
_exptl_crystal_size_max 0.32
_exptl_crystal_size_mid 0.13
_exptl_crystal_size_min 0.08
_refine_diff_density_max 1.230
_refine_diff_density_min -1.315
_refine_diff_density_rms 0.115
_refine_ls_extinction_method none
_refine_ls_goodness_of_fit_ref 1.104
_refine_ls_hydrogen_treatment constr
_refine_ls_matrix_type full
_refine_ls_number_parameters 613
_refine_ls_number_reflns 7228
_refine_ls_number_restraints 0
_refine_ls_restrained_S_all 1.104
_refine_ls_R_factor_all 0.0406
_refine_ls_R_factor_gt 0.0336
_refine_ls_shift/su_max 0.001
_refine_ls_shift/su_mean 0.000
_refine_ls_structure_factor_coef Fsqd
_refine_ls_weighting_details 'calc w=1/[\s^2^(Fo^2^)+(0.0361P)^2^+5.0566P] where P=(Fo^2^+2Fc^2^)/3'
_refine_ls_weighting_scheme calc
_refine_ls_wR_factor_gt 0.0803
_refine_ls_wR_factor_ref 0.0867
_reflns_number_gt 6237
_reflns_number_total 7228
_reflns_threshold_expression >2sigma(I)
_cod_data_source_file c3dt53580k2.cif
_cod_data_source_block A_310K
_cod_depositor_comments
;Adding full bibliography for
 ./tmp-cod-update-bibliographies-12899/cifs/7029795.cif.
;
_cod_original_cell_volume 8437.0(5)
_cod_original_sg_symbol_H-M C2/c
_cod_original_formula_sum 'C72 H51 Ag4 Mo8 N24 O27.50'
_cod_database_code 7029795

loop_
_symmetry_equiv_pos_as_xyz
'x, y, z'
'-x, y, -z+1/2'
'x+1/2, y+1/2, z'
'-x+1/2, y+1/2, -z+1/2'
'-x, -y, -z'
'x, -y, z-1/2'
'-x+1/2, -y+1/2, -z'
'x+1/2, -y+1/2, z-1/2'

loop_
_atom_site_label
_atom_site_type_symbol
_atom_site_fract_x
_atom_site_fract_y
_atom_site_fract_z
_atom_site_U_iso_or_equiv
_atom_site_adp_type
_atom_site_occupancy
_atom_site_symmetry_multiplicity
_atom_site_calc_flag
_atom_site_refinement_flags
Ag1 Ag 0.273896(18) 0.20897(3) -0.131754(16) 0.03893(12) Uani 1 1 d .
Ag2 Ag 0.794995(19) 0.50132(3) 0.367687(17) 0.04467(13) Uani 1 1 d .
C6 C 0.6278(2) 0.4760(3) 0.08782(19) 0.0239(9) Uani 1 1 d .
C17 C 0.4227(2) 0.9004(3) 0.3926(2) 0.0302(10) Uani 1 1 d .
H17A H 0.4029 0.9050 0.3526 0.036 Uiso 1 1 calc R
C18 C 0.6538(2) 0.7197(3) 0.50129(19) 0.0239(9) Uani 1 1 d .
C19 C 0.6280(2) 0.5616(3) -0.0887(2) 0.0313(11) Uani 1 1 d .
H19A H 0.5855 0.5398 -0.1100 0.038 Uiso 1 1 calc R
C21 C 0.6280(2) 0.5070(3) 0.00244(19) 0.0227(9) Uani 1 1 d .
C24 C 0.4821(2) 0.8872(3) 0.5094(2) 0.0325(11) Uani 1 1 d .
H24A H 0.5014 0.8842 0.5495 0.039 Uiso 1 1 calc R
C25 C 0.4031(2) 0.3169(3) -0.1108(2) 0.0321(11) Uani 1 1 d .
H25A H 0.3846 0.3113 -0.1507 0.039 Uiso 1 1 calc R
C28 C 0.7434(2) 0.6335(3) 0.49629(19) 0.0283(10) Uani 1 1 d .
H28A H 0.7639 0.6330 0.5364 0.034 Uiso 1 1 calc R
C31 C 0.5753(2) 0.8007(3) 0.5072(2) 0.0255(10) Uani 1 1 d .
C33 C 0.6599(2) 0.5523(3) -0.02968(19) 0.0227(9) Uani 1 1 d .
C34 C 0.7229(2) 0.5865(3) -0.0006(2) 0.0323(11) Uani 1 1 d .
H34A H 0.7455 0.5821 0.0394 0.039 Uiso 1 1 calc R
C35 C 0.7719(2) 0.5927(3) 0.4656(2) 0.0308(11) Uani 1 1 d .
H35A H 0.8122 0.5654 0.4858 0.037 Uiso 1 1 calc R
C37 C 0.7517(2) 0.6266(3) -0.0308(2) 0.0370(12) Uani 1 1 d .
H37A H 0.7942 0.6490 -0.0104 0.044 Uiso 1 1 calc R
C38 C 0.4573(2) 0.3341(3) 0.0056(2) 0.0275(10) Uani 1 1 d .
H38A H 0.4750 0.3380 0.0456 0.033 Uiso 1 1 calc R
C39 C 0.6583(2) 0.4862(3) 0.1518(2) 0.0275(10) Uani 1 1 d .
C40 C 0.4609(2) 0.3610(3) -0.0844(2) 0.0297(10) Uani 1 1 d .
H40A H 0.4813 0.3836 -0.1061 0.036 Uiso 1 1 calc R
C41 C 0.6837(2) 0.6751(3) 0.46686(18) 0.0221(9) Uani 1 1 d .
C42 C 0.6902(2) 0.7426(3) 0.6519(2) 0.0303(11) Uani 1 1 d .
C43 C 0.4823(2) 0.8576(3) 0.41865(19) 0.0261(10) Uani 1 1 d .
H43A H 0.5016 0.8341 0.3964 0.031 Uiso 1 1 calc R
C44 C 0.5498(2) 0.4228(3) 0.00565(19) 0.0234(9) Uani 1 1 d .
C45 C 0.7793(3) 0.6987(3) 0.7403(2) 0.0432(13) Uani 1 1 d .
H45A H 0.8215 0.6750 0.7594 0.052 Uiso 1 1 calc R
C46 C 0.7527(2) 0.7070(3) 0.6811(2) 0.0390(12) Uani 1 1 d .
H46A H 0.7767 0.6889 0.6610 0.047 Uiso 1 1 calc R
C47 C 0.6610(2) 0.6042(3) -0.1156(2) 0.0355(11) Uani 1 1 d .
H47A H 0.6388 0.6112 -0.1554 0.043 Uiso 1 1 calc R
C48 C 0.6565(3) 0.7680(3) 0.6841(2) 0.0381(12) Uani 1 1 d .
H48A H 0.6142 0.7918 0.6662 0.046 Uiso 1 1 calc R
C49 C 0.7122(2) 0.5380(3) 0.1783(2) 0.0376(12) Uani 1 1 d .
H49A H 0.7284 0.5686 0.1566 0.045 Uiso 1 1 calc R
C50 C 0.6869(3) 0.7573(3) 0.7429(2) 0.0428(13) Uani 1 1 d .
H50A H 0.6640 0.7750 0.7640 0.051 Uiso 1 1 calc R
C51 C 0.3989(2) 0.2906(3) -0.0253(2) 0.0275(10) Uani 1 1 d .
H51A H 0.3776 0.2664 -0.0049 0.033 Uiso 1 1 calc R
C52 C 0.6583(2) 0.7522(3) 0.5879(2) 0.0272(10) Uani 1 1 d .
C53 C 0.7414(3) 0.5434(3) 0.2377(2) 0.0420(13) Uani 1 1 d .
H53A H 0.7773 0.5788 0.2553 0.050 Uiso 1 1 calc R
C54 C 0.5127(2) 0.8502(3) 0.47797(19) 0.0249(10) Uani 1 1 d .
C55 C 0.6556(2) 0.6746(3) 0.4075(2) 0.0319(11) Uani 1 1 d .
H55A H 0.6163 0.7033 0.3864 0.038 Uiso 1 1 calc R
C56 C 0.4891(2) 0.3720(3) -0.02489(19) 0.0241(10) Uani 1 1 d .
C57 C 0.6335(3) 0.4450(3) 0.1853(2) 0.0375(12) Uani 1 1 d .
H57A H 0.5953 0.4127 0.1687 0.045 Uiso 1 1 calc R
C58 C 0.4223(2) 0.9286(3) 0.4797(2) 0.0341(11) Uani 1 1 d .
H58A H 0.4021 0.9530 0.5010 0.041 Uiso 1 1 calc R
C59 C 0.6675(3) 0.4535(4) 0.2445(2) 0.0485(14) Uani 1 1 d .
H59A H 0.6518 0.4243 0.2671 0.058 Uiso 1 1 calc R
C60 C 0.6864(2) 0.6312(3) 0.3799(2) 0.0376(12) Uani 1 1 d .
H60A H 0.6660 0.6299 0.3398 0.045 Uiso 1 1 calc R
N1 N 0.37154(17) 0.2813(2) -0.08233(17) 0.0280(9) Uani 1 1 d .
N2 N 0.72209(18) 0.6356(2) -0.08816(17) 0.0314(9) Uani 1 1 d .
N3 N 0.7209(2) 0.5003(3) 0.27143(18) 0.0405(11) Uani 1 1 d .
N4 N 0.57474(17) 0.4610(2) -0.02712(16) 0.0258(8) Uani 1 1 d .
N5 N 0.65628(17) 0.5182(2) 0.05968(16) 0.0268(8) Uani 1 1 d .
N6 N 0.57504(18) 0.4275(2) 0.06315(16) 0.0266(8) Uani 1 1 d .
N7 N 0.74411(18) 0.5905(2) 0.40749(17) 0.0315(9) Uani 1 1 d .
N8 N 0.7468(2) 0.7234(3) 0.77159(18) 0.0396(10) Uani 1 1 d .
N9 N 0.39200(18) 0.9355(2) 0.42218(17) 0.0301(9) Uani 1 1 d .
N10 N 0.59761(17) 0.7604(2) 0.47329(16) 0.0249(8) Uani 1 1 d .
N11 N 0.68682(18) 0.7124(2) 0.55894(16) 0.0273(8) Uani 1 1 d .
N12 N 0.60415(18) 0.7989(2) 0.56459(16) 0.0306(9) Uani 1 1 d .
Mo1 Mo 0.0000 0.21450(4) -0.2500 0.04796(19) Uani 1 2 d S
Mo2 Mo 0.111959(19) 0.33930(2) -0.139579(17) 0.02719(11) Uani 1 1 d .
Mo3 Mo 0.116913(19) 0.54071(2) -0.143492(18) 0.02817(11) Uani 1 1 d .
Mo4 Mo 0.0000 0.65180(4) -0.2500 0.03941(17) Uani 1 2 d S
Mo5 Mo 0.050971(18) 0.44357(2) -0.291149(17) 0.02551(11) Uani 1 1 d .
O1 O -0.0179(3) 0.1532(4) -0.2052(3) 0.135(3) Uani 1 1 d .
O2 O 0.07850(17) 0.2656(2) -0.20652(16) 0.0431(9) Uani 1 1 d .
O3 O 0.11010(19) 0.2772(2) -0.08750(17) 0.0538(10) Uani 1 1 d .
O4 O 0.19331(17) 0.3333(2) -0.13050(16) 0.0484(10) Uani 1 1 d .
O5 O 0.10996(16) 0.4402(2) -0.10699(15) 0.0386(8) Uani 1 1 d .
O6 O 0.0890(2) 0.4361(2) -0.21441(15) 0.0472(9) Uani 1 1 d .
O7 O 0.10981(18) 0.4495(2) -0.31721(18) 0.0503(10) Uani 1 1 d .
O8 O 0.00321(17) 0.3556(2) -0.32212(17) 0.0504(10) Uani 1 1 d .
O9 O 0.19994(18) 0.5376(2) -0.12923(18) 0.0537(10) Uani 1 1 d .
O10 O 0.11474(17) 0.6054(2) -0.09374(17) 0.0539(10) Uani 1 1 d .
O11 O 0.08746(16) 0.6076(2) -0.21197(16) 0.0435(9) Uani 1 1 d .
O12 O -0.00102(16) 0.5320(2) -0.31469(16) 0.0432(9) Uani 1 1 d .
O13 O -0.0081(2) 0.7135(3) -0.20078(19) 0.0652(12) Uani 1 1 d .
O14 O -0.0788(6) 0.8639(8) -0.2324(6) 0.121(4) Uiso 0.50 1 d P
H14A H -0.0572 0.8197 -0.2227 0.181 Uiso 0.50 1 d PR
H14B H -0.0509 0.9017 -0.2283 0.181 Uiso 0.50 1 d PR
O15 O 0.0123(16) 0.9842(18) -0.2206(11) 0.144(11) Uiso 0.25 1 d P
H15A H 0.0000 1.0314 -0.2161 0.216 Uiso 0.25 1 d PR
H15B H -0.0187 0.9511 -0.2241 0.216 Uiso 0.25 1 d PR

loop_
_atom_site_aniso_label
_atom_site_aniso_U_11
_atom_site_aniso_U_22
_atom_site_aniso_U_33
_atom_site_aniso_U_23
_atom_site_aniso_U_13
_atom_site_aniso_U_12
Ag1 0.0353(2) 0.0522(3) 0.0291(2) 0.00375(18) 0.01363(18) -0.01216(18)
Ag2 0.0410(2) 0.0591(3) 0.0284(2) 0.00113(19) 0.00960(19) 0.0216(2)
C6 0.020(2) 0.028(2) 0.023(2) 0.002(2) 0.0085(19) -0.0033(19)
C17 0.035(2) 0.028(3) 0.029(3) 0.006(2) 0.014(2) 0.005(2)
C18 0.026(2) 0.022(2) 0.026(2) 0.0021(19) 0.012(2) -0.0024(19)
C19 0.027(2) 0.042(3) 0.022(2) -0.002(2) 0.007(2) -0.010(2)
C21 0.023(2) 0.023(2) 0.023(2) 0.0031(19) 0.0101(19) 0.0030(18)
C24 0.035(2) 0.034(3) 0.026(3) 0.002(2) 0.011(2) 0.008(2)
C25 0.034(2) 0.032(3) 0.025(3) -0.003(2) 0.008(2) -0.007(2)
C28 0.030(2) 0.032(3) 0.021(2) -0.002(2) 0.009(2) 0.003(2)
C31 0.023(2) 0.026(3) 0.028(3) -0.001(2) 0.013(2) -0.0045(19)
C33 0.022(2) 0.023(2) 0.022(2) 0.0025(18) 0.0081(19) 0.0039(18)
C34 0.027(2) 0.041(3) 0.023(2) 0.002(2) 0.006(2) -0.010(2)
C35 0.028(2) 0.028(3) 0.034(3) 0.000(2) 0.011(2) 0.008(2)
C37 0.027(2) 0.049(3) 0.030(3) 0.001(2) 0.007(2) -0.011(2)
C38 0.027(2) 0.030(3) 0.025(2) -0.001(2) 0.011(2) -0.002(2)
C39 0.024(2) 0.032(3) 0.025(2) 0.004(2) 0.009(2) 0.004(2)
C40 0.031(2) 0.030(3) 0.030(3) 0.004(2) 0.015(2) -0.003(2)
C41 0.023(2) 0.024(2) 0.022(2) 0.0010(19) 0.0115(19) -0.0009(18)
C42 0.032(2) 0.034(3) 0.023(2) 0.002(2) 0.009(2) 0.002(2)
C43 0.028(2) 0.028(3) 0.027(2) 0.005(2) 0.016(2) 0.006(2)
C44 0.026(2) 0.019(2) 0.027(3) 0.0012(19) 0.013(2) 0.0044(18)
C45 0.037(3) 0.061(4) 0.028(3) 0.011(3) 0.012(2) 0.014(3)
C46 0.036(3) 0.056(4) 0.028(3) 0.008(2) 0.017(2) 0.013(2)
C47 0.035(2) 0.046(3) 0.024(3) 0.000(2) 0.012(2) -0.005(2)
C48 0.044(3) 0.041(3) 0.034(3) 0.000(2) 0.020(3) 0.014(2)
C49 0.032(3) 0.048(3) 0.032(3) 0.001(2) 0.013(2) -0.011(2)
C50 0.052(3) 0.050(3) 0.031(3) 0.000(3) 0.021(3) 0.010(3)
C51 0.027(2) 0.023(2) 0.034(3) -0.002(2) 0.016(2) -0.0043(19)
C52 0.030(2) 0.025(3) 0.026(2) 0.005(2) 0.011(2) 0.002(2)
C53 0.037(3) 0.047(3) 0.031(3) -0.004(2) 0.004(2) -0.010(2)
C54 0.025(2) 0.022(2) 0.030(3) 0.000(2) 0.014(2) -0.0017(18)
C55 0.031(2) 0.039(3) 0.023(2) 0.003(2) 0.008(2) 0.010(2)
C56 0.025(2) 0.017(2) 0.029(3) 0.0056(19) 0.011(2) 0.0057(18)
C57 0.041(3) 0.041(3) 0.031(3) -0.002(2) 0.015(2) -0.014(2)
C58 0.034(3) 0.038(3) 0.035(3) -0.001(2) 0.019(2) 0.011(2)
C59 0.051(3) 0.067(4) 0.031(3) 0.008(3) 0.021(3) -0.010(3)
C60 0.038(3) 0.050(3) 0.022(3) 0.000(2) 0.010(2) 0.008(2)
N1 0.0261(19) 0.028(2) 0.031(2) -0.0003(17) 0.0126(18) -0.0045(16)
N2 0.032(2) 0.033(2) 0.032(2) 0.0003(19) 0.0157(19) -0.0061(18)
N3 0.041(2) 0.053(3) 0.025(2) 0.001(2) 0.012(2) 0.000(2)
N4 0.0278(19) 0.027(2) 0.025(2) 0.0009(17) 0.0136(17) -0.0026(16)
N5 0.0255(18) 0.031(2) 0.023(2) 0.0015(17) 0.0095(17) -0.0026(17)
N6 0.0270(19) 0.027(2) 0.026(2) -0.0010(17) 0.0111(18) -0.0019(16)
N7 0.031(2) 0.034(2) 0.030(2) -0.0048(18) 0.0135(19) 0.0047(18)
N8 0.046(2) 0.047(3) 0.025(2) 0.003(2) 0.015(2) 0.003(2)
N9 0.0270(19) 0.031(2) 0.032(2) 0.0040(18) 0.0124(19) 0.0075(17)
N10 0.0264(19) 0.024(2) 0.024(2) 0.0011(16) 0.0102(17) -0.0005(16)
N11 0.0298(19) 0.031(2) 0.024(2) 0.0022(17) 0.0137(17) 0.0077(17)
N12 0.0301(19) 0.036(2) 0.026(2) 0.0018(18) 0.0121(18) 0.0078(18)
Mo1 0.0233(3) 0.0458(4) 0.0635(5) 0.000 0.0079(3) 0.000
Mo2 0.0279(2) 0.0298(2) 0.0210(2) 0.00208(17) 0.00769(18) 0.00106(17)
Mo3 0.0251(2) 0.0278(2) 0.0263(2) -0.00568(17) 0.00586(18) -0.00367(17)
Mo4 0.0359(3) 0.0478(4) 0.0299(3) 0.000 0.0097(3) 0.000
Mo5 0.0271(2) 0.0263(2) 0.0250(2) 0.00250(17) 0.01289(18) 0.00209(16)
O1 0.063(3) 0.119(5) 0.187(7) 0.102(5) 0.020(4) -0.012(3)
O2 0.047(2) 0.036(2) 0.042(2) -0.0021(17) 0.0158(18) 0.0020(17)
O3 0.063(2) 0.057(3) 0.046(2) 0.017(2) 0.028(2) 0.009(2)
O4 0.0400(19) 0.060(3) 0.046(2) -0.0026(19) 0.0193(19) 0.0069(18)
O5 0.0405(19) 0.043(2) 0.033(2) 0.0027(16) 0.0160(17) 0.0046(16)
O6 0.071(3) 0.033(2) 0.029(2) 0.0002(16) 0.0142(19) 0.0016(18)
O7 0.051(2) 0.050(2) 0.069(3) 0.019(2) 0.043(2) 0.0164(18)
O8 0.040(2) 0.047(2) 0.056(3) -0.0115(19) 0.0135(19) 0.0041(18)
O9 0.039(2) 0.057(3) 0.063(3) -0.002(2) 0.019(2) -0.0008(19)
O10 0.040(2) 0.062(3) 0.050(2) -0.021(2) 0.0103(19) 0.0053(19)
O11 0.0412(19) 0.041(2) 0.045(2) 0.0020(18) 0.0151(18) -0.0069(17)
O12 0.0327(18) 0.041(2) 0.050(2) 0.0021(18) 0.0121(17) -0.0008(16)
O13 0.077(3) 0.061(3) 0.053(3) -0.008(2) 0.024(2) -0.002(2)

loop_
_atom_type_symbol
_atom_type_description
_atom_type_scat_dispersion_real
_atom_type_scat_dispersion_imag
_atom_type_scat_source
C C 0.0033 0.0016 'International Tables Vol C Tables 4.2.6.8 and 6.1.1.4'
H H 0.0000 0.0000 'International Tables Vol C Tables 4.2.6.8 and 6.1.1.4'
N N 0.0061 0.0033 'International Tables Vol C Tables 4.2.6.8 and 6.1.1.4'
O O 0.0106 0.0060 'International Tables Vol C Tables 4.2.6.8 and 6.1.1.4'
Mo Mo -1.6832 0.6857 'International Tables Vol C Tables 4.2.6.8 and 6.1.1.4'
Ag Ag -0.8971 1.1015 'International Tables Vol C Tables 4.2.6.8 and 6.1.1.4'

loop_
_geom_angle_atom_site_label_1
_geom_angle_atom_site_label_2
_geom_angle_atom_site_label_3
_geom_angle
_geom_angle_site_symmetry_1
_geom_angle_site_symmetry_3
N2 Ag1 N8 129.47(15) 3_445 3_444
N2 Ag1 N1 123.70(14) 3_445 .
N8 Ag1 N1 106.77(14) 3_444 .
N9 Ag2 N3 134.76(14) 3_545 .
N9 Ag2 N7 122.35(14) 3_545 .
N3 Ag2 N7 102.83(14) . .
N6 C6 N5 125.0(4) . .
N6 C6 C39 118.9(4) . .
N5 C6 C39 116.1(4) . .
N9 C17 C43 123.3(4) . .
N10 C18 N11 125.6(4) . .
N10 C18 C41 118.4(4) . .
N11 C18 C41 115.9(4) . .
C33 C19 C47 118.3(4) . .
N4 C21 N5 125.8(4) . .
N4 C21 C33 118.7(4) . .
N5 C21 C33 115.4(4) . .
C58 C24 C54 118.6(4) . .
N1 C25 C40 123.6(4) . .
C35 C28 C41 119.3(4) . .
N12 C31 N10 124.8(4) . .
N12 C31 C54 117.8(4) . .
N10 C31 C54 117.4(4) . .
C19 C33 C34 118.0(4) . .
C19 C33 C21 121.6(4) . .
C34 C33 C21 120.4(4) . .
C37 C34 C33 119.6(4) . .
N7 C35 C28 123.0(4) . .
N2 C37 C34 123.5(4) . .
C51 C38 C56 118.3(4) . .
C49 C39 C57 118.9(4) . .
C49 C39 C6 119.9(4) . .
C57 C39 C6 121.1(4) . .
C25 C40 C56 119.7(4) . .
C55 C41 C28 118.2(4) . .
C55 C41 C18 123.4(4) . .
C28 C41 C18 118.4(4) . .
C48 C42 C46 117.7(4) . .
C48 C42 C52 120.2(4) . .
C46 C42 C52 122.1(4) . .
C54 C43 C17 119.3(4) . .
N6 C44 N4 125.1(4) . .
N6 C44 C56 118.0(4) . .
N4 C44 C56 116.9(4) . .
N8 C45 C46 122.8(5) . .
C45 C46 C42 119.5(4) . .
N2 C47 C19 124.1(4) . .
C50 C48 C42 118.7(5) . .
C39 C49 C53 118.7(4) . .
N8 C50 C48 124.3(5) . .
N1 C51 C38 124.1(4) . .
N12 C52 N11 125.6(4) . .
N12 C52 C42 117.7(4) . .
N11 C52 C42 116.7(4) . .
N3 C53 C49 123.5(5) . .
C43 C54 C24 118.2(4) . .
C43 C54 C31 120.5(4) . .
C24 C54 C31 121.2(4) . .
C60 C55 C41 119.1(4) . .
C40 C56 C38 117.4(4) . .
C40 C56 C44 121.9(4) . .
C38 C56 C44 120.6(4) . .
C59 C57 C39 117.5(5) . .
N9 C58 C24 123.8(4) . .
N3 C59 C57 125.0(5) . .
N7 C60 C55 123.8(4) . .
C51 N1 C25 116.9(4) . .
C51 N1 Ag1 122.7(3) . .
C25 N1 Ag1 120.4(3) . .
C47 N2 C37 116.4(4) . .
C47 N2 Ag1 123.9(3) . 3
C37 N2 Ag1 119.5(3) . 3
C59 N3 C53 116.2(4) . .
C59 N3 Ag2 128.7(3) . .
C53 N3 Ag2 114.1(3) . .
C21 N4 C44 114.2(4) . .
C21 N5 C6 114.5(4) . .
C6 N6 C44 115.3(4) . .
C60 N7 C35 116.6(4) . .
C60 N7 Ag2 127.6(3) . .
C35 N7 Ag2 115.2(3) . .
C50 N8 C45 116.9(4) . .
C50 N8 Ag1 112.3(3) . 3_556
C45 N8 Ag1 130.7(3) . 3_556
C58 N9 C17 116.8(4) . .
C58 N9 Ag2 127.9(3) . 3_455
C17 N9 Ag2 115.3(3) . 3_455
C18 N10 C31 114.8(4) . .
C52 N11 C18 114.0(4) . .
C52 N12 C31 114.9(4) . .
O1 Mo1 O1 106.7(6) . 2_554
O1 Mo1 O2 107.4(2) . .
O1 Mo1 O2 105.0(2) 2_554 .
O1 Mo1 O2 105.0(2) . 2_554
O1 Mo1 O2 107.4(2) 2_554 2_554
O2 Mo1 O2 124.4(2) . 2_554
O3 Mo2 O4 103.55(18) . .
O3 Mo2 O5 100.13(17) . .
O4 Mo2 O5 102.38(16) . .
O3 Mo2 O2 100.58(18) . .
O4 Mo2 O2 93.49(16) . .
O5 Mo2 O2 150.06(15) . .
O3 Mo2 O8 90.81(16) . 2_554
O4 Mo2 O8 164.00(16) . 2_554
O5 Mo2 O8 81.62(14) . 2_554
O2 Mo2 O8 76.71(14) . 2_554
O3 Mo2 O6 166.34(16) . .
O4 Mo2 O6 89.84(16) . .
O5 Mo2 O6 73.89(13) . .
O2 Mo2 O6 81.03(14) . .
O8 Mo2 O6 76.28(13) 2_554 .
O10 Mo3 O9 103.46(18) . .
O10 Mo3 O11 102.48(18) . .
O9 Mo3 O11 97.08(17) . .
O10 Mo3 O5 98.39(18) . .
O9 Mo3 O5 99.71(17) . .
O11 Mo3 O5 149.28(15) . .
O10 Mo3 O12 90.46(15) . 2_554
O9 Mo3 O12 165.31(17) . 2_554
O11 Mo3 O12 74.99(13) . 2_554
O5 Mo3 O12 82.60(13) . 2_554
O10 Mo3 O6 162.90(16) . .
O9 Mo3 O6 92.50(17) . .
O11 Mo3 O6 81.28(14) . .
O5 Mo3 O6 72.49(13) . .
O12 Mo3 O6 74.26(13) 2_554 .
O13 Mo4 O13 105.6(3) 2_554 .
O13 Mo4 O11 104.92(19) 2_554 2_554
O13 Mo4 O11 102.12(18) . 2_554
O13 Mo4 O11 102.11(18) 2_554 .
O13 Mo4 O11 104.92(19) . .
O11 Mo4 O11 134.5(2) 2_554 .
O7 Mo5 O8 106.09(18) . .
O7 Mo5 O6 111.31(19) . .
O8 Mo5 O6 110.19(18) . .
O7 Mo5 O12 107.67(16) . .
O8 Mo5 O12 110.47(17) . .
O6 Mo5 O12 110.98(17) . .
Mo1 O2 Mo2 136.47(18) . .
Mo2 O5 Mo3 121.68(17) . .
Mo5 O6 Mo2 140.67(19) . .
Mo5 O6 Mo3 129.38(18) . .
Mo2 O6 Mo3 88.74(12) . .
Mo5 O8 Mo2 128.25(18) . 2_554
Mo4 O11 Mo3 124.03(17) . .
Mo5 O12 Mo3 128.67(18) . 2_554

loop_
_geom_bond_atom_site_label_1
_geom_bond_atom_site_label_2
_geom_bond_distance
_geom_bond_site_symmetry_2
Ag1 N2 2.262(3) 3_445
Ag1 N8 2.300(4) 3_444
Ag1 N1 2.307(4) .
Ag2 N9 2.266(4) 3_545
Ag2 N3 2.302(4) .
Ag2 N7 2.335(4) .
C6 N6 1.326(5) .
C6 N5 1.337(5) .
C6 C39 1.491(6) .
C17 N9 1.345(6) .
C17 C43 1.382(6) .
C18 N10 1.318(5) .
C18 N11 1.344(6) .
C18 C41 1.500(6) .
C19 C33 1.377(6) .
C19 C47 1.389(6) .
C21 N4 1.329(5) .
C21 N5 1.339(6) .
C21 C33 1.492(6) .
C24 C58 1.385(6) .
C24 C54 1.394(6) .
C25 N1 1.340(6) .
C25 C40 1.368(6) .
C28 C35 1.377(6) .
C28 C41 1.385(6) .
C31 N12 1.330(6) .
C31 N10 1.345(5) .
C31 C54 1.498(6) .
C33 C34 1.381(6) .
C34 C37 1.366(6) .
C35 N7 1.346(6) .
C37 N2 1.338(6) .
C38 C51 1.387(6) .
C38 C56 1.401(6) .
C39 C49 1.383(7) .
C39 C57 1.381(6) .
C40 C56 1.392(6) .
C41 C55 1.376(6) .
C42 C48 1.389(6) .
C42 C46 1.385(6) .
C42 C52 1.491(6) .
C43 C54 1.380(6) .
C44 N6 1.337(6) .
C44 N4 1.343(5) .
C44 C56 1.485(6) .
C45 N8 1.347(6) .
C45 C46 1.380(7) .
C47 N2 1.326(6) .
C48 C50 1.376(7) .
C49 C53 1.379(7) .
C50 N8 1.326(6) .
C51 N1 1.331(6) .
C52 N12 1.328(6) .
C52 N11 1.333(5) .
C53 N3 1.340(6) .
C55 C60 1.374(6) .
C57 C59 1.382(7) .
C58 N9 1.339(6) .
C59 N3 1.326(7) .
C60 N7 1.341(6) .
N2 Ag1 2.262(3) 3
N8 Ag1 2.300(4) 3_556
N9 Ag2 2.266(4) 3_455
Mo1 O1 1.700(5) .
Mo1 O1 1.700(5) 2_554
Mo1 O2 1.814(4) .
Mo1 O2 1.814(4) 2_554
Mo2 O3 1.700(4) .
Mo2 O4 1.705(3) .
Mo2 O5 1.878(3) .
Mo2 O2 1.974(4) .
Mo2 O8 2.306(3) 2_554
Mo2 O6 2.382(3) .
Mo3 O10 1.682(4) .
Mo3 O9 1.702(3) .
Mo3 O11 1.938(4) .
Mo3 O5 1.947(3) .
Mo3 O12 2.307(3) 2_554
Mo3 O6 2.394(4) .
Mo4 O13 1.692(4) 2_554
Mo4 O13 1.692(4) .
Mo4 O11 1.891(3) 2_554
Mo4 O11 1.891(3) .
Mo5 O7 1.694(3) .
Mo5 O8 1.772(4) .
Mo5 O6 1.782(4) .
Mo5 O12 1.795(4) .
O8 Mo2 2.306(3) 2_554
O12 Mo3 2.307(3) 2_554
O15 O15 1.37(5) 2_554
